data_1548899
loop_
_publ_author_name
'Call, Arnau'
'Franco, Federico'
'Kandoth, Noufal'
'Fern\'andez, Sergio'
'Gonz\'alez-B\'ejar, Mar\'ia'
'P\'erez-Prieto, Julia'
'Luis, Josep M.'
'Lloret-Fillol, Julio'

_publ_section_title
;
 Understanding light-driven H<sub>2</sub> evolution through the electronic
 tuning of aminopyridine cobalt complexes.
;
_journal_issue 9
_journal_name_full 'Chemical science'
_journal_page_first 2609
_journal_page_last 2619
_journal_paper_doi 10.1039/c7sc04328g
_journal_volume 9
_journal_year 2018
_chemical_formula_sum 'C21 H29 Co F6 N7 O6 S2'
_chemical_formula_weight 712.56
_space_group_IT_number 14
_space_group_name_Hall '-P 2yn'
_space_group_name_H-M_alt 'P 1 21/n 1'
_symmetry_cell_setting monoclinic
_symmetry_space_group_name_Hall '-P 2yn'
_symmetry_space_group_name_H-M 'P 1 21/n 1'
_atom_sites_solution_hydrogens geom
_audit_creation_method SHELXL-2014/7
_audit_update_record
;
2017-10-05 deposited with the CCDC.
2018-02-09 downloaded from the CCDC.
;
_cell_angle_alpha 90
_cell_angle_beta 93.2950(8)
_cell_angle_gamma 90
_cell_formula_units_Z 4
_cell_length_a 14.2091(5)
_cell_length_b 13.4658(4)
_cell_length_c 15.1840(5)
_cell_measurement_reflns_used 9914
_cell_measurement_temperature 100(2)
_cell_measurement_theta_max 30.50
_cell_measurement_theta_min 2.44
_cell_volume 2900.46(16)
_computing_cell_refinement 'Bruker APEX2 v2014.9-0'
_computing_data_collection 'Bruker APEX2 v2014.9-0'
_computing_data_reduction 'Bruker SAINT V7.60A'
_computing_molecular_graphics 'Bruker SHELXTL'
_computing_publication_material 'Bruker SHELXTL'
_computing_structure_refinement 'SHELXL-2014 (Sheldrick, 2014)'
_computing_structure_solution Sir2011
_diffrn_ambient_temperature 100(2)
_diffrn_detector_area_resol_mean 512
_diffrn_detector_type '4K CCD area detector APEX II'
_diffrn_measured_fraction_theta_full 0.994
_diffrn_measured_fraction_theta_max 0.959
_diffrn_measurement_device_type 'APEX DUO Kappa 4-axis goniometer'
_diffrn_measurement_method
;
 Fullsphere data collection, phi and omega scans
;
_diffrn_measurement_specimen_support 'magnetic support with MicroMount'
_diffrn_radiation_monochromator 'Quazar MX Multilayer Optics'
_diffrn_radiation_type MoK\a
_diffrn_radiation_wavelength 0.71073
_diffrn_reflns_av_R_equivalents 0.0223
_diffrn_reflns_av_unetI/netI 0.0215
_diffrn_reflns_Laue_measured_fraction_full 0.994
_diffrn_reflns_Laue_measured_fraction_max 0.959
_diffrn_reflns_limit_h_max 20
_diffrn_reflns_limit_h_min -19
_diffrn_reflns_limit_k_max 19
_diffrn_reflns_limit_k_min -11
_diffrn_reflns_limit_l_max 21
_diffrn_reflns_limit_l_min -18
_diffrn_reflns_number 27923
_diffrn_reflns_point_group_measured_fraction_full 0.994
_diffrn_reflns_point_group_measured_fraction_max 0.959
_diffrn_reflns_theta_full 25.242
_diffrn_reflns_theta_max 30.518
_diffrn_reflns_theta_min 1.909
_diffrn_source 'Microfocus source E025 IuS'
_diffrn_source_current 0.6
_diffrn_source_power 50
_diffrn_source_size '0.2 mm x 0.2 mm fine focus'
_diffrn_source_type 'Bruker APEX DUO'
_exptl_absorpt_coefficient_mu 0.824
_exptl_absorpt_correction_T_max 0.853
_exptl_absorpt_correction_T_min 0.728
_exptl_absorpt_correction_type multi-scan
_exptl_absorpt_process_details
; 
 SADABS Version 2008/1 Bruker-Nonius
 Blessing, Acta Cryst. (1995) A51 33-38
;
_exptl_crystal_colour orange
_exptl_crystal_density_diffrn 1.632
_exptl_crystal_description block
_exptl_crystal_F_000 1460
_exptl_crystal_size_max 0.20
_exptl_crystal_size_mid 0.20
_exptl_crystal_size_min 0.20
_refine_diff_density_max 0.417
_refine_diff_density_min -0.393
_refine_diff_density_rms 0.069
_refine_ls_extinction_method none
_refine_ls_goodness_of_fit_ref 1.030
_refine_ls_hydrogen_treatment constr
_refine_ls_matrix_type full
_refine_ls_number_parameters 392
_refine_ls_number_reflns 8496
_refine_ls_number_restraints 0
_refine_ls_restrained_S_all 1.030
_refine_ls_R_factor_all 0.0309
_refine_ls_R_factor_gt 0.0269
_refine_ls_shift/su_max 0.001
_refine_ls_shift/su_mean 0.000
_refine_ls_structure_factor_coef Fsqd
_refine_ls_weighting_details 'w=1/[\s^2^(Fo^2^)+(0.0374P)^2^+1.1153P] where P=(Fo^2^+2Fc^2^)/3'
_refine_ls_weighting_scheme calc
_refine_ls_wR_factor_gt 0.0690
_refine_ls_wR_factor_ref 0.0715
_reflns_Friedel_coverage 0.000
_reflns_number_gt 7657
_reflns_number_total 8496
_reflns_threshold_expression 'I > 2\s(I)'
_cod_data_source_file c7sc04328g2.cif
_cod_data_source_block mo_SFL2P44_0m
_cod_depositor_comments
;
The following automatic conversions were performed:

'_symmetry_cell_setting' value 'Monoclinic' changed to 'monoclinic'
according to
/home/data/users/saulius/crontab/automatic-downloads/rss-feeds/RSC/lib/dictionaries/cif_core.dic
dictionary named 'cif_core.dic' version 2.4.2 from 2011-04-26.

'_exptl_absorpt_correction_type' value 'Multi-scan' changed to
'multi-scan' according to
/home/data/users/saulius/crontab/automatic-downloads/rss-feeds/RSC/lib/dictionaries/cif_core.dic
dictionary named 'cif_core.dic' version 2.4.2 from 2011-04-26.

Automatic conversion script
Id: cif_fix_values 4973 2017-02-22 13:04:09Z antanas 

 Adding full bibliography for 1548897--1548902.cif.
;
_cod_original_sg_symbol_H-M P2(1)/n
_cod_database_code 1548899
_shelx_shelxl_version_number 2014/7
_shelx_space_group_comment
;
The symmetry employed for this shelxl refinement is uniquely defined
by the following loop, which should always be used as a source of
symmetry information in preference to the above space-group names.
They are only intended as comments.
;
_shelx_estimated_absorpt_t_min 0.853
_shelx_estimated_absorpt_t_max 0.853

loop_
_space_group_symop_operation_xyz
'x, y, z'
'-x+1/2, y+1/2, -z+1/2'
'-x, -y, -z'
'x-1/2, -y-1/2, z-1/2'

loop_
_atom_site_label
_atom_site_type_symbol
_atom_site_fract_x
_atom_site_fract_y
_atom_site_fract_z
_atom_site_U_iso_or_equiv
_atom_site_adp_type
_atom_site_occupancy
_atom_site_site_symmetry_order
_atom_site_calc_flag
_atom_site_refinement_flags_posn
_atom_site_refinement_flags_adp
Co1 Co 0.53512(2) 0.21301(2) 0.75529(2) 0.01058(4) Uani 1 1 d . .
C1 C 0.54238(8) 0.43137(9) 0.82084(8) 0.0176(2) Uani 1 1 d . .
H1 H 0.5467 0.4044 0.8787 0.021 Uiso 1 1 calc R U
C2 C 0.53575(9) 0.53325(9) 0.81083(9) 0.0202(2) Uani 1 1 d . .
H2 H 0.5337 0.5759 0.8605 0.024 Uiso 1 1 calc R U
C3 C 0.53226(8) 0.57120(8) 0.72550(9) 0.0177(2) Uani 1 1 d . .
C4 C 0.53531(8) 0.50769(8) 0.65318(8) 0.0159(2) Uani 1 1 d . .
H4 H 0.5350 0.5331 0.5948 0.019 Uiso 1 1 calc R U
C5 C 0.53875(7) 0.40610(8) 0.66897(8) 0.0133(2) Uani 1 1 d . .
C6 C 0.52545(8) 0.67735(9) 0.71253(10) 0.0220(3) Uani 1 1 d . .
C7 C 0.53061(8) 0.33185(8) 0.59413(7) 0.0136(2) Uani 1 1 d . .
H7A H 0.4635 0.3248 0.5737 0.016 Uiso 1 1 calc R U
H7B H 0.5655 0.3570 0.5441 0.016 Uiso 1 1 calc R U
C8 C 0.67265(8) 0.22658(8) 0.61397(8) 0.0141(2) Uani 1 1 d . .
H8A H 0.6926 0.2760 0.5705 0.017 Uiso 1 1 calc R U
H8B H 0.6888 0.1597 0.5923 0.017 Uiso 1 1 calc R U
C9 C 0.72571(8) 0.24530(8) 0.70259(8) 0.0154(2) Uani 1 1 d . .
H9A H 0.7929 0.2276 0.6983 0.018 Uiso 1 1 calc R U
H9B H 0.7222 0.3167 0.7174 0.018 Uiso 1 1 calc R U
C10 C 0.72621(9) 0.21902(9) 0.86049(8) 0.0195(2) Uani 1 1 d . .
H10A H 0.7948 0.2108 0.8626 0.029 Uiso 1 1 calc R U
H10B H 0.7000 0.1790 0.9071 0.029 Uiso 1 1 calc R U
H10C H 0.7108 0.2891 0.8694 0.029 Uiso 1 1 calc R U
C11 C 0.70147(8) 0.07717(8) 0.76049(8) 0.0155(2) Uani 1 1 d . .
H11A H 0.7514 0.0539 0.8038 0.019 Uiso 1 1 calc R U
H11B H 0.7235 0.0658 0.7006 0.019 Uiso 1 1 calc R U
C12 C 0.61173(8) 0.01759(8) 0.77174(8) 0.0158(2) Uani 1 1 d . .
H12A H 0.6217 -0.0518 0.7529 0.019 Uiso 1 1 calc R U
H12B H 0.5979 0.0166 0.8349 0.019 Uiso 1 1 calc R U
C13 C 0.44186(8) 0.01004(8) 0.74396(9) 0.0176(2) Uani 1 1 d . .
H13A H 0.4468 -0.0614 0.7328 0.026 Uiso 1 1 calc R U
H13B H 0.3879 0.0372 0.7087 0.026 Uiso 1 1 calc R U
H13C H 0.4329 0.0212 0.8067 0.026 Uiso 1 1 calc R U
C14 C 0.54011(8) 0.05178(8) 0.62203(8) 0.0152(2) Uani 1 1 d . .
H14A H 0.4970 -0.0003 0.5975 0.018 Uiso 1 1 calc R U
H14B H 0.6055 0.0315 0.6114 0.018 Uiso 1 1 calc R U
C15 C 0.51809(8) 0.15016(8) 0.57441(8) 0.0141(2) Uani 1 1 d . .
H15A H 0.5378 0.1461 0.5130 0.017 Uiso 1 1 calc R U
H15B H 0.4493 0.1626 0.5723 0.017 Uiso 1 1 calc R U
C16 C 0.30988(8) 0.25257(8) 0.70954(8) 0.0156(2) Uani 1 1 d . .
C17 C 0.21006(8) 0.27227(10) 0.68965(10) 0.0223(3) Uani 1 1 d . .
H17A H 0.1808 0.2146 0.6598 0.033 Uiso 1 1 calc R U
H17B H 0.2031 0.3306 0.6512 0.033 Uiso 1 1 calc R U
H17C H 0.1792 0.2849 0.7446 0.033 Uiso 1 1 calc R U
C18 C 0.49669(8) 0.18799(9) 0.96131(8) 0.0167(2) Uani 1 1 d . .
C19 C 0.47777(10) 0.17671(11) 1.05382(9) 0.0251(3) Uani 1 1 d . .
H19A H 0.5202 0.1265 1.0809 0.038 Uiso 1 1 calc R U
H19B H 0.4122 0.1557 1.0588 0.038 Uiso 1 1 calc R U
H19C H 0.4881 0.2403 1.0843 0.038 Uiso 1 1 calc R U
N1 N 0.54289(6) 0.36918(7) 0.75162(6) 0.01388(18) Uani 1 1 d . .
N2 N 0.52058(9) 0.76179(9) 0.70351(10) 0.0328(3) Uani 1 1 d . .
N3 N 0.56855(6) 0.23349(7) 0.62123(6) 0.01183(17) Uani 1 1 d . .
N4 N 0.68538(6) 0.18594(7) 0.77345(6) 0.01344(17) Uani 1 1 d . .
N5 N 0.52949(6) 0.06020(7) 0.71931(7) 0.01312(17) Uani 1 1 d . .
N6 N 0.38753(7) 0.23651(7) 0.72582(7) 0.01548(18) Uani 1 1 d . .
N7 N 0.51078(7) 0.19694(7) 0.88865(7) 0.0177(2) Uani 1 1 d . .
C1B C 0.29778(9) 0.42900(9) 0.92179(9) 0.0219(2) Uani 1 1 d . .
F1B F 0.21653(6) 0.37813(6) 0.92099(6) 0.03160(19) Uani 1 1 d . .
F2B F 0.36474(7) 0.37233(7) 0.96146(7) 0.0409(2) Uani 1 1 d . .
F3B F 0.31924(7) 0.44112(7) 0.83830(6) 0.0342(2) Uani 1 1 d . .
O1B O 0.37827(6) 0.59431(7) 0.96852(6) 0.02335(19) Uani 1 1 d . .
O2B O 0.20949(7) 0.59450(7) 0.93055(7) 0.0277(2) Uani 1 1 d . .
O3B O 0.27041(7) 0.51771(7) 1.06762(6) 0.0252(2) Uani 1 1 d . .
S1B S 0.28771(2) 0.54783(2) 0.97875(2) 0.01570(6) Uani 1 1 d . .
C1C C 0.27316(8) 0.59466(9) 0.60611(8) 0.0172(2) Uani 1 1 d . .
F1C F 0.35291(5) 0.64533(6) 0.59610(5) 0.02342(16) Uani 1 1 d . .
F2C F 0.27966(7) 0.55439(7) 0.68625(5) 0.0335(2) Uani 1 1 d . .
F3C F 0.20322(6) 0.66075(6) 0.60387(6) 0.02962(18) Uani 1 1 d . .
O1C O 0.24848(7) 0.55918(7) 0.44022(6) 0.02285(19) Uani 1 1 d . .
O2C O 0.33569(7) 0.43842(7) 0.53154(8) 0.0324(2) Uani 1 1 d . .
O3C O 0.16558(7) 0.45625(8) 0.54141(7) 0.0296(2) Uani 1 1 d . .
S1C S 0.25371(2) 0.50091(2) 0.52004(2) 0.01534(6) Uani 1 1 d . .

loop_
_atom_site_aniso_label
_atom_site_aniso_U_11
_atom_site_aniso_U_22
_atom_site_aniso_U_33
_atom_site_aniso_U_23
_atom_site_aniso_U_13
_atom_site_aniso_U_12
Co1 0.00997(7) 0.01072(7) 0.01103(8) 0.00040(5) 0.00035(5) 0.00035(5)
C1 0.0173(5) 0.0190(5) 0.0162(6) -0.0034(4) 0.0000(4) -0.0007(4)
C2 0.0178(5) 0.0186(5) 0.0241(6) -0.0079(5) -0.0004(5) -0.0003(4)
C3 0.0113(5) 0.0134(5) 0.0282(6) -0.0032(4) -0.0013(4) -0.0001(4)
C4 0.0133(5) 0.0133(5) 0.0209(6) 0.0013(4) 0.0002(4) 0.0007(4)
C5 0.0103(4) 0.0134(4) 0.0163(5) -0.0001(4) 0.0000(4) 0.0007(3)
C6 0.0146(5) 0.0171(5) 0.0339(7) -0.0058(5) -0.0019(5) -0.0002(4)
C7 0.0155(5) 0.0122(4) 0.0129(5) 0.0012(4) 0.0003(4) 0.0024(4)
C8 0.0116(4) 0.0158(5) 0.0153(5) 0.0023(4) 0.0026(4) 0.0006(4)
C9 0.0107(4) 0.0175(5) 0.0179(6) 0.0022(4) 0.0008(4) -0.0012(4)
C10 0.0158(5) 0.0256(6) 0.0166(6) -0.0009(4) -0.0032(4) -0.0001(4)
C11 0.0122(5) 0.0161(5) 0.0183(6) 0.0026(4) 0.0007(4) 0.0034(4)
C12 0.0147(5) 0.0132(4) 0.0194(6) 0.0040(4) -0.0001(4) 0.0027(4)
C13 0.0150(5) 0.0142(5) 0.0239(6) 0.0023(4) 0.0026(4) -0.0023(4)
C14 0.0176(5) 0.0122(4) 0.0159(5) -0.0026(4) 0.0011(4) -0.0002(4)
C15 0.0153(5) 0.0136(4) 0.0131(5) -0.0020(4) -0.0011(4) -0.0006(4)
C16 0.0156(5) 0.0146(5) 0.0166(6) 0.0006(4) 0.0024(4) 0.0000(4)
C17 0.0127(5) 0.0238(6) 0.0303(7) 0.0017(5) -0.0002(5) 0.0033(4)
C18 0.0137(5) 0.0189(5) 0.0173(6) -0.0002(4) 0.0003(4) 0.0031(4)
C19 0.0244(6) 0.0365(7) 0.0144(6) 0.0020(5) 0.0024(5) 0.0072(5)
N1 0.0125(4) 0.0143(4) 0.0147(5) -0.0009(3) 0.0000(3) -0.0001(3)
N2 0.0234(6) 0.0179(5) 0.0564(9) -0.0060(5) -0.0031(6) 0.0012(4)
N3 0.0107(4) 0.0114(4) 0.0133(4) 0.0000(3) -0.0004(3) 0.0007(3)
N4 0.0119(4) 0.0148(4) 0.0135(5) 0.0014(3) -0.0004(3) 0.0002(3)
N5 0.0124(4) 0.0122(4) 0.0148(5) 0.0014(3) 0.0009(3) -0.0002(3)
N6 0.0154(4) 0.0152(4) 0.0160(5) -0.0001(3) 0.0020(4) 0.0003(3)
N7 0.0151(4) 0.0198(4) 0.0180(5) 0.0005(4) -0.0001(4) 0.0020(3)
C1B 0.0245(6) 0.0197(5) 0.0215(6) 0.0004(5) 0.0016(5) 0.0025(4)
F1B 0.0380(5) 0.0250(4) 0.0317(5) -0.0034(3) 0.0022(4) -0.0119(3)
F2B 0.0435(5) 0.0284(4) 0.0498(6) -0.0005(4) -0.0061(4) 0.0197(4)
F3B 0.0448(5) 0.0367(5) 0.0223(4) -0.0082(4) 0.0118(4) -0.0039(4)
O1B 0.0190(4) 0.0291(5) 0.0219(5) 0.0013(4) 0.0006(3) -0.0070(3)
O2B 0.0214(4) 0.0255(5) 0.0353(6) 0.0007(4) -0.0066(4) 0.0074(4)
O3B 0.0272(5) 0.0321(5) 0.0167(4) -0.0015(4) 0.0048(4) -0.0077(4)
S1B 0.01408(12) 0.01729(12) 0.01560(14) -0.00046(10) -0.00015(10) 0.00054(9)
C1C 0.0145(5) 0.0226(5) 0.0147(6) 0.0001(4) 0.0010(4) 0.0005(4)
F1C 0.0189(3) 0.0290(4) 0.0222(4) -0.0063(3) -0.0005(3) -0.0077(3)
F2C 0.0431(5) 0.0441(5) 0.0133(4) 0.0053(3) 0.0004(3) -0.0039(4)
F3C 0.0226(4) 0.0330(4) 0.0330(5) -0.0122(4) -0.0005(3) 0.0099(3)
O1C 0.0316(5) 0.0217(4) 0.0149(4) 0.0001(3) -0.0016(4) -0.0074(4)
O2C 0.0286(5) 0.0267(5) 0.0408(6) -0.0086(4) -0.0077(4) 0.0126(4)
O3C 0.0248(5) 0.0303(5) 0.0341(6) 0.0017(4) 0.0041(4) -0.0147(4)
S1C 0.01461(12) 0.01399(12) 0.01724(14) 0.00021(10) -0.00055(10) -0.00163(9)

loop_
_atom_type_symbol
_atom_type_description
_atom_type_scat_dispersion_real
_atom_type_scat_dispersion_imag
_atom_type_scat_source
C C 0.0033 0.0016 'International Tables Vol C Tables 4.2.6.8 and 6.1.1.4'
H H 0.0000 0.0000 'International Tables Vol C Tables 4.2.6.8 and 6.1.1.4'
N N 0.0061 0.0033 'International Tables Vol C Tables 4.2.6.8 and 6.1.1.4'
O O 0.0106 0.0060 'International Tables Vol C Tables 4.2.6.8 and 6.1.1.4'
F F 0.0171 0.0103 'International Tables Vol C Tables 4.2.6.8 and 6.1.1.4'
S S 0.1246 0.1234 'International Tables Vol C Tables 4.2.6.8 and 6.1.1.4'
Co Co 0.3494 0.9721 'International Tables Vol C Tables 4.2.6.8 and 6.1.1.4'

loop_
_geom_angle_atom_site_label_1
_geom_angle_atom_site_label_2
_geom_angle_atom_site_label_3
_geom_angle
N7 Co1 N1 98.12(4)
N7 Co1 N5 98.23(4)
N1 Co1 N5 163.55(4)
N7 Co1 N3 176.35(4)
N1 Co1 N3 80.26(4)
N5 Co1 N3 83.53(4)
N7 Co1 N6 90.18(4)
N1 Co1 N6 84.21(4)
N5 Co1 N6 93.86(4)
N3 Co1 N6 92.90(4)
N7 Co1 N4 94.37(4)
N1 Co1 N4 96.81(4)
N5 Co1 N4 83.82(4)
N3 Co1 N4 82.61(4)
N6 Co1 N4 175.14(4)
N1 C1 C2 122.37(12)
C1 C2 C3 117.74(11)
C2 C3 C4 120.47(11)
C2 C3 C6 119.26(11)
C4 C3 C6 120.28(12)
C5 C4 C3 118.06(11)
N1 C5 C4 121.54(11)
N1 C5 C7 116.93(9)
C4 C5 C7 121.37(10)
N2 C6 C3 178.98(16)
N3 C7 C5 111.83(9)
N3 C8 C9 111.49(9)
N4 C9 C8 111.05(9)
N4 C11 C12 111.41(9)
N5 C12 C11 111.88(9)
N5 C14 C15 111.74(9)
N3 C15 C14 110.25(9)
N6 C16 C17 179.22(14)
N7 C18 C19 179.46(13)
C1 N1 C5 119.76(10)
C1 N1 Co1 126.76(8)
C5 N1 Co1 113.16(7)
C7 N3 C15 112.57(8)
C7 N3 C8 112.46(8)
C15 N3 C8 111.70(9)
C7 N3 Co1 106.46(7)
C15 N3 Co1 103.31(7)
C8 N3 Co1 109.76(7)
C10 N4 C9 109.74(9)
C10 N4 C11 110.89(9)
C9 N4 C11 111.34(9)
C10 N4 Co1 113.28(7)
C9 N4 Co1 103.66(6)
C11 N4 Co1 107.73(6)
C13 N5 C12 109.49(9)
C13 N5 C14 110.37(9)
C12 N5 C14 112.17(9)
C13 N5 Co1 113.26(7)
C12 N5 Co1 102.60(6)
C14 N5 Co1 108.77(6)
C16 N6 Co1 177.47(9)
C18 N7 Co1 179.41(10)
F3B C1B F2B 107.65(11)
F3B C1B F1B 107.34(11)
F2B C1B F1B 107.62(11)
F3B C1B S1B 111.82(9)
F2B C1B S1B 111.09(9)
F1B C1B S1B 111.12(9)
O2B S1B O3B 115.46(6)
O2B S1B O1B 114.95(6)
O3B S1B O1B 114.96(6)
O2B S1B C1B 102.75(6)
O3B S1B C1B 102.61(6)
O1B S1B C1B 103.51(6)
F2C C1C F3C 107.93(10)
F2C C1C F1C 107.26(10)
F3C C1C F1C 106.96(10)
F2C C1C S1C 111.85(9)
F3C C1C S1C 111.18(8)
F1C C1C S1C 111.42(8)
O2C S1C O1C 114.97(7)
O2C S1C O3C 115.84(7)
O1C S1C O3C 114.35(6)
O2C S1C C1C 103.24(6)
O1C S1C C1C 102.91(5)
O3C S1C C1C 102.99(6)

loop_
_geom_bond_atom_site_label_1
_geom_bond_atom_site_label_2
_geom_bond_distance
Co1 N7 2.0849(11)
Co1 N1 2.1068(10)
Co1 N5 2.1293(9)
Co1 N3 2.1347(10)
Co1 N6 2.1425(10)
Co1 N4 2.1679(9)
C1 N1 1.3442(15)
C1 C2 1.3830(16)
C2 C3 1.3910(19)
C3 C4 1.3946(17)
C3 C6 1.4453(16)
C4 C5 1.3892(15)
C5 N1 1.3479(15)
C5 C7 1.5131(15)
C6 N2 1.1469(17)
C7 N3 1.4794(13)
C8 N3 1.4924(14)
C8 C9 1.5251(16)
C9 N4 1.4817(15)
C10 N4 1.4811(15)
C11 N4 1.4971(14)
C11 C12 1.5245(16)
C12 N5 1.4905(14)
C13 N5 1.4833(14)
C14 N5 1.4976(15)
C14 C15 1.5329(15)
C15 N3 1.4899(13)
C16 N6 1.1376(15)
C16 C17 1.4573(16)
C18 N7 1.1389(17)
C18 C19 1.4533(18)
C1B F3B 1.3309(16)
C1B F2B 1.3358(15)
C1B F1B 1.3419(15)
C1B S1B 1.8284(13)
O1B S1B 1.4472(9)
O2B S1B 1.4396(9)
O3B S1B 1.4437(10)
C1C F2C 1.3307(14)
C1C F3C 1.3329(14)
C1C F1C 1.3389(13)
C1C S1C 1.8267(12)
O1C S1C 1.4422(9)
O2C S1C 1.4394(10)
O3C S1C 1.4428(10)

loop_
_geom_torsion_atom_site_label_1
_geom_torsion_atom_site_label_2
_geom_torsion_atom_site_label_3
_geom_torsion_atom_site_label_4
_geom_torsion
N1 C1 C2 C3 -1.85(18)
C1 C2 C3 C4 0.06(17)
C1 C2 C3 C6 -179.93(11)
C2 C3 C4 C5 2.08(17)
C6 C3 C4 C5 -177.93(10)
C3 C4 C5 N1 -2.64(16)
C3 C4 C5 C7 172.70(10)
N1 C5 C7 N3 -24.48(13)
C4 C5 C7 N3 159.98(10)
N3 C8 C9 N4 48.28(12)
N4 C11 C12 N5 49.29(13)
N5 C14 C15 N3 48.03(12)
C2 C1 N1 C5 1.37(17)
C2 C1 N1 Co1 -171.61(9)
C4 C5 N1 C1 0.95(16)
C7 C5 N1 C1 -174.58(10)
C4 C5 N1 Co1 174.84(8)
C7 C5 N1 Co1 -0.69(12)
C5 C7 N3 C15 148.03(9)
C5 C7 N3 C8 -84.74(11)
C5 C7 N3 Co1 35.51(10)
C14 C15 N3 C7 -164.13(9)
C14 C15 N3 C8 68.22(12)
C14 C15 N3 Co1 -49.69(10)
C9 C8 N3 C7 97.43(10)
C9 C8 N3 C15 -134.87(9)
C9 C8 N3 Co1 -20.89(10)
C8 C9 N4 C10 -169.65(9)
C8 C9 N4 C11 67.20(11)
C8 C9 N4 Co1 -48.36(10)
C12 C11 N4 C10 104.33(11)
C12 C11 N4 C9 -133.17(10)
C12 C11 N4 Co1 -20.15(11)
C11 C12 N5 C13 -170.69(10)
C11 C12 N5 C14 66.42(12)
C11 C12 N5 Co1 -50.14(10)
C15 C14 N5 C13 105.45(10)
C15 C14 N5 C12 -132.16(9)
C15 C14 N5 Co1 -19.38(10)
F3B C1B S1B O2B 63.26(11)
F2B C1B S1B O2B -176.44(10)
F1B C1B S1B O2B -56.66(10)
F3B C1B S1B O3B -176.58(9)
F2B C1B S1B O3B -56.28(11)
F1B C1B S1B O3B 63.50(10)
F3B C1B S1B O1B -56.68(10)
F2B C1B S1B O1B 63.62(11)
F1B C1B S1B O1B -176.60(9)
F2C C1C S1C O2C -60.30(10)
F3C C1C S1C O2C 178.96(9)
F1C C1C S1C O2C 59.75(10)
F2C C1C S1C O1C 179.77(9)
F3C C1C S1C O1C 59.03(10)
F1C C1C S1C O1C -60.18(9)
F2C C1C S1C O3C 60.62(10)
F3C C1C S1C O3C -60.12(10)
F1C C1C S1C O3C -179.33(8)
